data_4065132
loop_
_publ_author_name
'Braunschweig, Holger'
'Drisch, Michael'
'Friedrich, Maria'
'Kupfer, Thomas'
'Radacki, Krzysztof'

_publ_section_title
;
 Metal-Enriched [3]Trochrocenophanes: Bimetallic Metalloarenophanes by
 Coordination to Chelating Bis(phosphanyls)
;
_journal_issue 19
_journal_name_full Organometallics
_journal_page_first 5202
_journal_paper_doi 10.1021/om200577b
_journal_volume 30
_journal_year 2011
_chemical_formula_moiety 'C36 H30 Cr P2'
_chemical_formula_sum 'C36 H30 Cr P2'
_chemical_formula_weight 576.54
_chemical_name_common
;
?
;
_chemical_name_systematic
; 
?
;
_space_group_IT_number 14
_symmetry_cell_setting monoclinic
_symmetry_space_group_name_Hall '-P 2ybc'
_symmetry_space_group_name_H-M 'P 1 21/c 1'
_atom_sites_solution_hydrogens geom
_atom_sites_solution_primary direct
_atom_sites_solution_secondary difmap
_audit_creation_method SHELXL-97
_cell_angle_alpha 90.00
_cell_angle_beta 99.7020(10)
_cell_angle_gamma 90.00
_cell_formula_units_Z 2
_cell_length_a 8.6348(2)
_cell_length_b 18.6822(5)
_cell_length_c 8.9345(2)
_cell_measurement_reflns_used 9973
_cell_measurement_temperature 100(2)
_cell_measurement_theta_max 29.52
_cell_measurement_theta_min 2.39
_cell_volume 1420.67(6)
_computing_cell_refinement 'Saint+ ver. 7.53A (Bruker AXS)'
_computing_data_collection 'APEX2 ver. 2008.3 (Bruker AXS)'
_computing_data_reduction 'Saint+ ver. 7.53A (Bruker AXS)'
_computing_molecular_graphics 'XP ver. 5.1 (Bruker AXS, 1998)'
_computing_publication_material 'SHELXL-97 (Sheldrick, 2008)'
_computing_structure_refinement 'SHELXL-97 (Sheldrick, 1997)'
_computing_structure_solution 'SHELXS-97 (Sheldrick, 1990)'
_diffrn_ambient_temperature 100(2)
_diffrn_measured_fraction_theta_full 1.000
_diffrn_measured_fraction_theta_max 0.913
_diffrn_measurement_device_type 'Bruker APEX-II CCD'
_diffrn_measurement_method '\f and \w scans'
_diffrn_radiation_monochromator 'multi-layer mirror'
_diffrn_radiation_source 'rotating anode'
_diffrn_radiation_type MoK\a
_diffrn_radiation_wavelength 0.71073
_diffrn_reflns_av_R_equivalents 0.0387
_diffrn_reflns_av_sigmaI/netI 0.0213
_diffrn_reflns_limit_h_max 12
_diffrn_reflns_limit_h_min -11
_diffrn_reflns_limit_k_max 23
_diffrn_reflns_limit_k_min -26
_diffrn_reflns_limit_l_max 12
_diffrn_reflns_limit_l_min -11
_diffrn_reflns_number 44480
_diffrn_reflns_theta_full 26.00
_diffrn_reflns_theta_max 30.51
_diffrn_reflns_theta_min 2.18
_exptl_absorpt_coefficient_mu 0.540
_exptl_absorpt_correction_T_max 0.96993
_exptl_absorpt_correction_T_min 0.87282
_exptl_absorpt_correction_type multi-scan
_exptl_absorpt_process_details 'Sadabs 2004/1 (Brucker Nonius 2004)'
_exptl_crystal_colour brown
_exptl_crystal_density_diffrn 1.348
_exptl_crystal_density_method 'not measured'
_exptl_crystal_description block
_exptl_crystal_F_000 600
_exptl_crystal_size_max 0.18
_exptl_crystal_size_mid 0.05
_exptl_crystal_size_min 0.05
_refine_diff_density_max 0.369
_refine_diff_density_min -0.347
_refine_diff_density_rms 0.061
_refine_ls_extinction_method none
_refine_ls_goodness_of_fit_ref 1.207
_refine_ls_hydrogen_treatment constr
_refine_ls_matrix_type full
_refine_ls_number_parameters 272
_refine_ls_number_reflns 3960
_refine_ls_number_restraints 286
_refine_ls_restrained_S_all 1.213
_refine_ls_R_factor_all 0.0559
_refine_ls_R_factor_gt 0.0490
_refine_ls_shift/su_max 0.001
_refine_ls_shift/su_mean 0.000
_refine_ls_structure_factor_coef Fsqd
_refine_ls_weighting_details 'calc w=1/[\s^2^(Fo^2^)+(0.0191P)^2^+1.7563P] where P=(Fo^2^+2Fc^2^)/3'
_refine_ls_weighting_scheme calc
_refine_ls_wR_factor_gt 0.1099
_refine_ls_wR_factor_ref 0.1122
_reflns_number_gt 3543
_reflns_number_total 3960
_reflns_threshold_expression >2sigma(I)
_cod_data_source_file om200577b_si_001.cif
_cod_data_source_block 1
_cod_depositor_comments
;
The following automatic conversions were performed:

'_symmetry_cell_setting' value 'Monoclinic' changed to 'monoclinic'
according to /home/saulius/struct/CIF-dictionaries/cif_core.dic
dictionary named 'cif_core.dic' version 2.4.1 from 2010-06-29.

Automatic conversion script
Id: cif_fix_values 1715 2011-07-08 13:25:40Z adriana 
;
_cod_original_sg_symbol_H-M P2(1)/c
_cod_database_code 4065132

loop_
_symmetry_equiv_pos_as_xyz
'x, y, z'
'-x, y+1/2, -z+1/2'
'-x, -y, -z'
'x, -y-1/2, z-1/2'

loop_
_atom_site_label
_atom_site_type_symbol
_atom_site_fract_x
_atom_site_fract_y
_atom_site_fract_z
_atom_site_U_iso_or_equiv
_atom_site_adp_type
_atom_site_occupancy
_atom_site_symmetry_multiplicity
_atom_site_calc_flag
_atom_site_refinement_flags
_atom_site_disorder_assembly
_atom_site_disorder_group
P1 P 0.12130(6) 0.63991(3) 0.27813(6) 0.02229(12) Uani 1 1 d . . .
C1_1 C 0.22474(18) 0.62698(10) 0.4734(2) 0.0229(4) Uani 1 1 d D A .
C2_1 C 0.2267(2) 0.68379(11) 0.5759(2) 0.0300(4) Uani 1 1 d D . .
H2_1 H 0.1688 0.7261 0.5452 0.036 Uiso 1 1 calc R A .
C3_1 C 0.3119(2) 0.67914(12) 0.7211(2) 0.0342(5) Uani 1 1 d D A .
H3_1 H 0.3120 0.7182 0.7892 0.041 Uiso 1 1 calc R . .
C4_1 C 0.3968(2) 0.61816(12) 0.7679(2) 0.0331(5) Uani 1 1 d D . .
H4_1 H 0.4550 0.6152 0.8679 0.040 Uiso 1 1 calc R A .
C5_1 C 0.3965(2) 0.56154(12) 0.6683(2) 0.0347(5) Uani 1 1 d D A .
H5_1 H 0.4550 0.5195 0.6999 0.042 Uiso 1 1 calc R . .
C6_1 C 0.3106(2) 0.56583(11) 0.5218(2) 0.0284(4) Uani 1 1 d D . .
H6_1 H 0.3108 0.5266 0.4543 0.034 Uiso 1 1 calc R A .
C1_2 C -0.0723(6) 0.6588(3) 0.3236(6) 0.0180(6) Uani 0.524(9) 1 d PDU A 1
C2_2 C -0.1448(7) 0.6205(3) 0.4270(7) 0.0248(4) Uani 0.524(9) 1 d PDU A 1
H2_2 H -0.0895 0.5827 0.4837 0.030 Uiso 0.524(9) 1 calc PR A 1
C3_2 C -0.2958(7) 0.6369(3) 0.4479(6) 0.0279(5) Uani 0.524(9) 1 d PDU A 1
H3_2 H -0.3435 0.6104 0.5187 0.034 Uiso 0.524(9) 1 calc PR A 1
C4_2 C -0.3773(5) 0.6917(2) 0.3659(5) 0.0262(11) Uani 0.524(9) 1 d PDU A 1
H4_2 H -0.4811 0.7029 0.3803 0.031 Uiso 0.524(9) 1 calc PR A 1
C5_2 C -0.3080(5) 0.7305(2) 0.2627(5) 0.0279(11) Uani 0.524(9) 1 d PDU A 1
H5_2 H -0.3641 0.7682 0.2063 0.033 Uiso 0.524(9) 1 calc PR A 1
C6_2 C -0.1558(4) 0.7140(2) 0.2418(5) 0.0227(10) Uani 0.524(9) 1 d PDU A 1
H6_2 H -0.1085 0.7407 0.1710 0.027 Uiso 0.524(9) 1 calc PR A 1
C1_3 C -0.0848(6) 0.6544(3) 0.3004(7) 0.0180(6) Uani 0.476(9) 1 d PDU A 2
C2_3 C -0.1465(8) 0.6255(4) 0.4223(8) 0.0248(4) Uani 0.476(9) 1 d PDU A 2
H2_3 H -0.0806 0.5982 0.4971 0.030 Uiso 0.476(9) 1 calc PR A 2
C3_3 C -0.3022(8) 0.6363(3) 0.4352(7) 0.0279(5) Uani 0.476(9) 1 d PDU A 2
H3_3 H -0.3427 0.6164 0.5186 0.034 Uiso 0.476(9) 1 calc PR A 2
C4_3 C -0.3988(6) 0.6759(3) 0.3270(6) 0.0296(13) Uani 0.476(9) 1 d PDU A 2
H4_3 H -0.5057 0.6833 0.3358 0.035 Uiso 0.476(9) 1 calc PR A 2
C5_3 C -0.3397(5) 0.7048(3) 0.2059(7) 0.0340(13) Uani 0.476(9) 1 d PDU A 2
H5_3 H -0.4064 0.7320 0.1316 0.041 Uiso 0.476(9) 1 calc PR A 2
C6_3 C -0.1836(5) 0.6943(3) 0.1922(6) 0.0282(12) Uani 0.476(9) 1 d PDU A 2
H6_3 H -0.1439 0.7144 0.1086 0.034 Uiso 0.476(9) 1 calc PR A 2
Cr1 Cr 0.03846(6) 0.49254(3) -0.00018(7) 0.01750(14) Uani 0.50 1 d PD . .
C1_4 C -0.1039(5) 0.4565(4) -0.2110(4) 0.0171(10) Uani 0.50 1 d PDU . 1
C2_4 C -0.2045(3) 0.4815(2) -0.1123(4) 0.0256(9) Uani 0.50 1 d PDU B 1
H2_4 H -0.2805 0.4540 -0.0722 0.031 Uiso 0.50 1 calc PR B 1
C3_4 C -0.1712(3) 0.55501(17) -0.0841(5) 0.0306(9) Uani 0.50 1 d PDU B 1
H3_4 H -0.2225 0.5854 -0.0226 0.037 Uiso 0.50 1 calc PR B 1
C4_4 C -0.0491(7) 0.5759(3) -0.1627(6) 0.0255(12) Uani 0.50 1 d PDU B 1
H4_4 H -0.0027 0.6220 -0.1620 0.031 Uiso 0.50 1 calc PR B 1
C5_4 C -0.0096(11) 0.5148(3) -0.2423(2) 0.0208(12) Uani 0.50 1 d PDU B 1
H5_4 H 0.0677 0.5133 -0.3064 0.025 Uiso 0.50 1 calc PR B 1
C1_5 C 0.1354(6) 0.5525(4) 0.2028(4) 0.0180(12) Uani 0.50 1 d PDU A 2
C2_5 C 0.2499(3) 0.54736(19) 0.1076(4) 0.0219(8) Uani 0.50 1 d PDU A 2
H2_5 H 0.3057 0.5902 0.0957 0.026 Uiso 0.50 1 calc PR A 2
C3_5 C 0.2931(2) 0.48744(15) 0.0277(4) 0.0257(8) Uani 0.50 1 d PDU A 2
H3_5 H 0.3727 0.4955 -0.0319 0.031 Uiso 0.50 1 calc PR A 2
C4_5 C 0.2332(3) 0.41713(13) 0.0251(4) 0.0281(9) Uani 0.50 1 d PDU A 2
H4_5 H 0.2792 0.3839 -0.0348 0.034 Uiso 0.50 1 calc PR A 2
C5_5 C 0.1144(4) 0.38946(13) 0.0993(4) 0.0259(8) Uani 0.50 1 d PDU A 2
H5_5 H 0.0888 0.3404 0.0810 0.031 Uiso 0.50 1 calc PR A 2
C6_5 C 0.0288(9) 0.4257(2) 0.1973(4) 0.0239(13) Uani 0.50 1 d PDU A 2
H6_5 H -0.0443 0.3972 0.2391 0.029 Uiso 0.50 1 calc PR A 2
C7_5 C 0.0360(10) 0.4982(3) 0.2423(3) 0.0203(16) Uani 0.50 1 d PDU A 2
H7_5 H -0.0350 0.5123 0.3074 0.024 Uiso 0.50 1 calc PR A 2

loop_
_atom_site_aniso_label
_atom_site_aniso_U_11
_atom_site_aniso_U_22
_atom_site_aniso_U_33
_atom_site_aniso_U_23
_atom_site_aniso_U_13
_atom_site_aniso_U_12
P1 0.0191(2) 0.0256(2) 0.0233(2) 0.00172(19) 0.00689(18) -0.00030(18)
C1_1 0.0170(8) 0.0288(10) 0.0241(9) -0.0015(8) 0.0069(7) -0.0049(7)
C2_1 0.0302(10) 0.0270(10) 0.0339(11) -0.0039(8) 0.0091(9) -0.0051(8)
C3_1 0.0342(11) 0.0376(12) 0.0315(11) -0.0123(9) 0.0077(9) -0.0144(9)
C4_1 0.0227(9) 0.0499(14) 0.0258(10) -0.0046(9) 0.0013(8) -0.0098(9)
C5_1 0.0264(10) 0.0456(13) 0.0302(11) -0.0032(10) -0.0008(9) 0.0052(9)
C6_1 0.0238(9) 0.0345(11) 0.0260(10) -0.0054(8) 0.0015(8) 0.0029(8)
C1_2 0.0182(9) 0.0178(9) 0.0180(12) -0.0018(8) 0.0028(8) 0.0002(7)
C2_2 0.0249(8) 0.0255(9) 0.0250(8) 0.0034(7) 0.0071(7) 0.0028(7)
C3_2 0.0278(9) 0.0274(8) 0.0312(10) 0.0013(8) 0.0124(8) 0.0002(7)
C4_2 0.0235(16) 0.0285(17) 0.0271(17) -0.0046(14) 0.0054(14) 0.0034(13)
C5_2 0.0282(16) 0.0260(17) 0.0292(18) 0.0010(14) 0.0043(13) 0.0075(13)
C6_2 0.0246(15) 0.0204(16) 0.0242(17) 0.0035(13) 0.0073(13) 0.0023(12)
C1_3 0.0182(9) 0.0178(9) 0.0180(12) -0.0018(8) 0.0028(8) 0.0002(7)
C2_3 0.0249(8) 0.0255(9) 0.0250(8) 0.0034(7) 0.0071(7) 0.0028(7)
C3_3 0.0278(9) 0.0274(8) 0.0312(10) 0.0013(8) 0.0124(8) 0.0002(7)
C4_3 0.0231(17) 0.0308(19) 0.036(2) -0.0025(16) 0.0071(15) 0.0027(14)
C5_3 0.0313(18) 0.033(2) 0.037(2) 0.0031(16) 0.0031(15) 0.0046(15)
C6_3 0.0283(17) 0.0281(18) 0.0288(19) 0.0030(15) 0.0062(14) 0.0020(14)
Cr1 0.0153(3) 0.0210(3) 0.0160(3) 0.0017(2) 0.0022(3) 0.0047(3)
C1_4 0.015(2) 0.022(2) 0.016(2) 0.0028(17) 0.0045(15) 0.0020(17)
C2_4 0.0152(18) 0.039(2) 0.0217(18) -0.0019(18) -0.0011(15) 0.0062(17)
C3_4 0.0256(18) 0.036(2) 0.0267(19) -0.0072(17) -0.0049(16) 0.0157(17)
C4_4 0.037(3) 0.021(2) 0.014(2) 0.0008(16) -0.006(2) 0.0057(19)
C5_4 0.025(3) 0.019(2) 0.017(2) 0.0036(15) -0.0021(16) -0.002(2)
C1_5 0.017(2) 0.019(2) 0.018(2) 0.0043(17) 0.0004(15) -0.0022(18)
C2_5 0.0149(17) 0.030(2) 0.0216(18) 0.0011(16) 0.0043(14) 0.0010(15)
C3_5 0.0168(15) 0.035(2) 0.0254(18) -0.0010(16) 0.0031(14) 0.0041(15)
C4_5 0.0221(17) 0.033(2) 0.0268(18) -0.0025(16) -0.0043(15) 0.0122(16)
C5_5 0.0293(18) 0.0212(17) 0.0243(18) 0.0019(15) -0.0041(15) 0.0051(15)
C6_5 0.032(2) 0.027(2) 0.012(2) 0.0055(18) 0.0020(18) -0.0023(18)
C7_5 0.024(3) 0.021(2) 0.017(2) 0.0005(15) 0.0045(16) -0.001(2)

loop_
_atom_type_symbol
_atom_type_description
_atom_type_scat_dispersion_real
_atom_type_scat_dispersion_imag
_atom_type_scat_source
C C 0.0033 0.0016 'International Tables Vol C Tables 4.2.6.8 and 6.1.1.4'
H H 0.0000 0.0000 'International Tables Vol C Tables 4.2.6.8 and 6.1.1.4'
P P 0.1023 0.0942 'International Tables Vol C Tables 4.2.6.8 and 6.1.1.4'
Cr Cr 0.3209 0.6236 'International Tables Vol C Tables 4.2.6.8 and 6.1.1.4'

loop_
_geom_angle_atom_site_label_1
_geom_angle_atom_site_label_2
_geom_angle_atom_site_label_3
_geom_angle
_geom_angle_site_symmetry_3
C1_5 P1 C1_2 112.7(2) .
C1_5 P1 C1_1 100.7(2) .
C1_2 P1 C1_1 97.55(17) .
C1_5 P1 C1_3 107.7(2) .
C1_1 P1 C1_3 103.90(19) .
C1_2 P1 C1_4 103.2(2) 3_565
C1_1 P1 C1_4 100.10(18) 3_565
C1_3 P1 C1_4 98.5(2) 3_565
C6_1 C1_1 C2_1 118.20(18) .
C6_1 C1_1 P1 123.48(14) .
C2_1 C1_1 P1 118.15(15) .
C3_1 C2_1 C1_1 120.81(19) .
C3_1 C2_1 H2_1 119.6 .
C1_1 C2_1 H2_1 119.6 .
C4_1 C3_1 C2_1 120.50(19) .
C4_1 C3_1 H3_1 119.8 .
C2_1 C3_1 H3_1 119.8 .
C3_1 C4_1 C5_1 119.56(19) .
C3_1 C4_1 H4_1 120.2 .
C5_1 C4_1 H4_1 120.2 .
C4_1 C5_1 C6_1 120.2(2) .
C4_1 C5_1 H5_1 119.9 .
C6_1 C5_1 H5_1 119.9 .
C1_1 C6_1 C5_1 120.70(19) .
C1_1 C6_1 H6_1 119.7 .
C5_1 C6_1 H6_1 119.7 .
C6_2 C1_2 C2_2 118.4(3) .
C6_2 C1_2 P1 116.1(4) .
C2_2 C1_2 P1 125.4(3) .
C3_2 C2_2 C1_2 121.0(3) .
C3_2 C2_2 H2_2 119.5 .
C1_2 C2_2 H2_2 119.5 .
C4_2 C3_2 C2_2 120.0(4) .
C4_2 C3_2 H3_2 120.0 .
C2_2 C3_2 H3_2 120.0 .
C3_2 C4_2 C5_2 120.1(3) .
C3_2 C4_2 H4_2 119.9 .
C5_2 C4_2 H4_2 119.9 .
C4_2 C5_2 C6_2 119.8(3) .
C4_2 C5_2 H5_2 120.1 .
C6_2 C5_2 H5_2 120.1 .
C5_2 C6_2 C1_2 120.7(3) .
C5_2 C6_2 H6_2 119.7 .
C1_2 C6_2 H6_2 119.7 .
C6_3 C1_3 C2_3 118.6(4) .
C6_3 C1_3 P1 119.5(4) .
C2_3 C1_3 P1 121.9(4) .
C3_3 C2_3 C1_3 120.8(4) .
C3_3 C2_3 H2_3 119.6 .
C1_3 C2_3 H2_3 119.6 .
C4_3 C3_3 C2_3 120.0(4) .
C4_3 C3_3 H3_3 120.0 .
C2_3 C3_3 H3_3 120.0 .
C5_3 C4_3 C3_3 119.9(4) .
C5_3 C4_3 H4_3 120.0 .
C3_3 C4_3 H4_3 120.0 .
C4_3 C5_3 C6_3 120.4(4) .
C4_3 C5_3 H5_3 119.8 .
C6_3 C5_3 H5_3 119.8 .
C5_3 C6_3 C1_3 120.3(4) .
C5_3 C6_3 H6_3 119.9 .
C1_3 C6_3 H6_3 119.9 .
C5_4 C1_4 C2_4 107.6(5) .
C5_4 C1_4 P1 133.3(3) 3_565
C2_4 C1_4 P1 119.1(4) 3_565
C3_4 C2_4 C1_4 107.6(4) .
C3_4 C2_4 H2_4 126.2 .
C1_4 C2_4 H2_4 126.2 .
C4_4 C3_4 C2_4 109.0(4) .
C4_4 C3_4 H3_4 125.5 .
C2_4 C3_4 H3_4 125.5 .
C3_4 C4_4 C5_4 106.9(5) .
C3_4 C4_4 H4_4 126.6 .
C5_4 C4_4 H4_4 126.6 .
C4_4 C5_4 C1_4 109.0(6) .
C4_4 C5_4 H5_4 125.5 .
C1_4 C5_4 H5_4 125.5 .
C7_5 C1_5 C2_5 128.3(5) .
C7_5 C1_5 P1 118.8(3) .
C2_5 C1_5 P1 113.0(3) .
C3_5 C2_5 C1_5 129.1(3) .
C3_5 C2_5 H2_5 115.5 .
C1_5 C2_5 H2_5 115.5 .
C4_5 C3_5 C2_5 128.3(3) .
C4_5 C3_5 H3_5 115.9 .
C2_5 C3_5 H3_5 115.9 .
C5_5 C4_5 C3_5 128.9(3) .
C5_5 C4_5 H4_5 115.6 .
C3_5 C4_5 H4_5 115.6 .
C4_5 C5_5 C6_5 127.9(3) .
C4_5 C5_5 H5_5 116.0 .
C6_5 C5_5 H5_5 116.0 .
C5_5 C6_5 C7_5 129.5(4) .
C5_5 C6_5 H6_5 115.3 .
C7_5 C6_5 H6_5 115.3 .
C6_5 C7_5 C1_5 128.1(5) .
C6_5 C7_5 H7_5 115.9 .
C1_5 C7_5 H7_5 115.9 .

loop_
_geom_bond_atom_site_label_1
_geom_bond_atom_site_label_2
_geom_bond_distance
_geom_bond_site_symmetry_2
P1 C1_5 1.778(6) .
P1 C1_2 1.820(5) .
P1 C1_1 1.8374(19) .
P1 C1_3 1.844(6) .
P1 C1_4 1.896(7) 3_565
C1_1 C6_1 1.391(3) .
C1_1 C2_1 1.400(2) .
C2_1 C3_1 1.382(3) .
C2_1 H2_1 0.9500 .
C3_1 C4_1 1.381(3) .
C3_1 H3_1 0.9500 .
C4_1 C5_1 1.382(3) .
C4_1 H4_1 0.9500 .
C5_1 C6_1 1.394(3) .
C5_1 H5_1 0.9500 .
C6_1 H6_1 0.9500 .
C1_2 C6_2 1.393(4) .
C1_2 C2_2 1.397(3) .
C2_2 C3_2 1.382(3) .
C2_2 H2_2 0.9500 .
C3_2 C4_2 1.381(4) .
C3_2 H3_2 0.9500 .
C4_2 C5_2 1.385(4) .
C4_2 H4_2 0.9500 .
C5_2 C6_2 1.392(4) .
C5_2 H5_2 0.9500 .
C6_2 H6_2 0.9500 .
C1_3 C6_3 1.393(4) .
C1_3 C2_3 1.398(3) .
C2_3 C3_3 1.384(4) .
C2_3 H2_3 0.9500 .
C3_3 C4_3 1.381(4) .
C3_3 H3_3 0.9500 .
C4_3 C5_3 1.381(4) .
C4_3 H4_3 0.9500 .
C5_3 C6_3 1.388(4) .
C5_3 H5_3 0.9500 .
C6_3 H6_3 0.9500 .
C1_4 C5_4 1.417(3) .
C1_4 C2_4 1.417(3) .
C1_4 P1 1.896(7) 3_565
C2_4 C3_4 1.416(3) .
C2_4 H2_4 0.9500 .
C3_4 C4_4 1.416(3) .
C3_4 H3_4 0.9500 .
C4_4 C5_4 1.416(3) .
C4_4 H4_4 0.9500 .
C5_4 H5_4 0.9500 .
C1_5 C7_5 1.411(2) .
C1_5 C2_5 1.412(2) .
C2_5 C3_5 1.411(2) .
C2_5 H2_5 0.9500 .
C3_5 C4_5 1.411(2) .
C3_5 H3_5 0.9500 .
C4_5 C5_5 1.410(2) .
C4_5 H4_5 0.9500 .
C5_5 C6_5 1.411(2) .
C5_5 H5_5 0.9500 .
C6_5 C7_5 1.411(2) .
C6_5 H6_5 0.9500 .
C7_5 H7_5 0.9500 .

loop_
_geom_torsion_atom_site_label_1
_geom_torsion_atom_site_label_2
_geom_torsion_atom_site_label_3
_geom_torsion_atom_site_label_4
_geom_torsion
_geom_torsion_site_symmetry_1
C1_5 P1 C1_1 C6_1 10.47(16) .
C1_2 P1 C1_1 C6_1 125.4(2) .
C1_3 P1 C1_1 C6_1 121.9(2) .
C1_4 P1 C1_1 C6_1 20.51(18) 3_565
C1_5 P1 C1_1 C2_1 -174.39(14) .
C1_2 P1 C1_1 C2_1 -59.44(19) .
C1_3 P1 C1_1 C2_1 -62.9(2) .
C1_4 P1 C1_1 C2_1 -164.35(16) 3_565
C6_1 C1_1 C2_1 C3_1 0.04(5) .
P1 C1_1 C2_1 C3_1 -175.36(10) .
C1_1 C2_1 C3_1 C4_1 -0.01(6) .
C2_1 C3_1 C4_1 C5_1 0.11(12) .
C3_1 C4_1 C5_1 C6_1 -0.23(16) .
C2_1 C1_1 C6_1 C5_1 -0.16(12) .
P1 C1_1 C6_1 C5_1 174.98(12) .
C4_1 C5_1 C6_1 C1_1 0.26(16) .
C1_5 P1 C1_2 C6_2 -116.8(4) .
C1_1 P1 C1_2 C6_2 138.2(3) .
C1_3 P1 C1_2 C6_2 -70(2) .
C1_4 P1 C1_2 C6_2 -119.5(3) 3_565
C1_5 P1 C1_2 C2_2 60.0(3) .
C1_1 P1 C1_2 C2_2 -45.0(2) .
C1_3 P1 C1_2 C2_2 107(3) .
C1_4 P1 C1_2 C2_2 57.3(3) 3_565
C6_2 C1_2 C2_2 C3_2 0.04(6) .
P1 C1_2 C2_2 C3_2 -176.7(3) .
C1_2 C2_2 C3_2 C4_2 0.03(6) .
C2_2 C3_2 C4_2 C5_2 -0.05(13) .
C3_2 C4_2 C5_2 C6_2 0.00(18) .
C4_2 C5_2 C6_2 C1_2 0.07(18) .
C2_2 C1_2 C6_2 C5_2 -0.09(13) .
P1 C1_2 C6_2 C5_2 176.9(3) .
C1_5 P1 C1_3 C6_3 -100.5(4) .
C1_2 P1 C1_3 C6_3 125(3) .
C1_1 P1 C1_3 C6_3 153.2(3) .
C1_4 P1 C1_3 C6_3 -104.1(4) 3_565
C1_5 P1 C1_3 C2_3 78.5(3) .
C1_2 P1 C1_3 C2_3 -56(3) .
C1_1 P1 C1_3 C2_3 -27.7(3) .
C1_4 P1 C1_3 C2_3 74.9(3) 3_565
C6_3 C1_3 C2_3 C3_3 0.03(6) .
P1 C1_3 C2_3 C3_3 -179.0(4) .
C1_3 C2_3 C3_3 C4_3 0.01(6) .
C2_3 C3_3 C4_3 C5_3 -0.02(13) .
C3_3 C4_3 C5_3 C6_3 -0.01(18) .
C4_3 C5_3 C6_3 C1_3 0.05(18) .
C2_3 C1_3 C6_3 C5_3 -0.06(13) .
P1 C1_3 C6_3 C5_3 179.0(4) .
C5_4 C1_4 C2_4 C3_4 0.1(5) .
P1 C1_4 C2_4 C3_4 -178.0(3) 3_565
C1_4 C2_4 C3_4 C4_4 -0.8(4) .
C2_4 C3_4 C4_4 C5_4 1.2(5) .
C3_4 C4_4 C5_4 C1_4 -1.1(6) .
C2_4 C1_4 C5_4 C4_4 0.6(6) .
P1 C1_4 C5_4 C4_4 178.4(4) 3_565
C1_2 P1 C1_5 C7_5 -26.6(6) .
C1_1 P1 C1_5 C7_5 76.4(5) .
C1_3 P1 C1_5 C7_5 -32.1(6) .
C1_4 P1 C1_5 C7_5 -11.1(16) 3_565
C1_2 P1 C1_5 C2_5 153.4(4) .
C1_1 P1 C1_5 C2_5 -103.6(4) .
C1_3 P1 C1_5 C2_5 147.9(4) .
C1_4 P1 C1_5 C2_5 169(2) 3_565
C7_5 C1_5 C2_5 C3_5 0.5(10) .
P1 C1_5 C2_5 C3_5 -179.5(3) .
C1_5 C2_5 C3_5 C4_5 -1.0(7) .
C2_5 C3_5 C4_5 C5_5 1.0(6) .
C3_5 C4_5 C5_5 C6_5 -1.5(6) .
C4_5 C5_5 C6_5 C7_5 2.1(9) .
C5_5 C6_5 C7_5 C1_5 -2.0(12) .
C2_5 C1_5 C7_5 C6_5 0.8(12) .
P1 C1_5 C7_5 C6_5 -179.2(5) .
